data_2225181
loop_
_publ_author_name
'Julaeha, Euis'
'Supratman, Unang'
'Mukhtar, Mat Ropi'
'Awang, Khalijah'
'Ng, Seik Weng'

_publ_section_title
;
 Meranzin hydrate from <i>Muraya paniculata</i>
;
_journal_coeditor_code BT5194
_journal_issue 3
_journal_name_full 'Acta Crystallographica Section E'
_journal_page_first o620
_journal_paper_doi 10.1107/S1600536810005386
_journal_volume 66
_journal_year 2010
_chemical_formula_iupac 'C15 H18 O5'
_chemical_formula_moiety 'C15 H18 O5'
_chemical_formula_sum 'C15 H18 O5'
_chemical_formula_weight 278.29
_chemical_name_systematic
;
8-[2,3-dihydroxy-3-methylbutyl]-7-methoxy-2<i>H</i>-1-benzopyran-2-one
;
_space_group_IT_number 4
_symmetry_cell_setting monoclinic
_symmetry_space_group_name_Hall 'P 2yb'
_symmetry_space_group_name_H-M 'P 1 21 1'
_atom_sites_solution_hydrogens geom
_atom_sites_solution_primary direct
_atom_sites_solution_secondary difmap
_audit_creation_method SHELXL-97
_cell_angle_alpha 90.00
_cell_angle_beta 91.547(2)
_cell_angle_gamma 90.00
_cell_formula_units_Z 2
_cell_length_a 5.8061(7)
_cell_length_b 10.5146(13)
_cell_length_c 11.4477(14)
_cell_measurement_reflns_used 1731
_cell_measurement_temperature 293(2)
_cell_measurement_theta_max 22.3
_cell_measurement_theta_min 2.6
_cell_volume 698.61(15)
_computing_cell_refinement 'SAINT (Bruker, 2008)'
_computing_data_collection 'APEX2 (Bruker, 2008)'
_computing_data_reduction 'SAINT (Bruker, 2008)'
_computing_molecular_graphics 'X-SEED (Barbour, 2001)'
_computing_publication_material 'publCIF (Westrip, 2010)'
_computing_structure_refinement 'SHELXL97 (Sheldrick, 2008)'
_computing_structure_solution 'SHELXS97 (Sheldrick, 2008)'
_diffrn_ambient_temperature 293(2)
_diffrn_measured_fraction_theta_full 0.999
_diffrn_measured_fraction_theta_max 0.999
_diffrn_measurement_device_type 'Bruker SMART APEX'
_diffrn_measurement_method \w
_diffrn_radiation_monochromator graphite
_diffrn_radiation_source 'fine-focus sealed tube'
_diffrn_radiation_type MoK\a
_diffrn_radiation_wavelength 0.71073
_diffrn_reflns_av_R_equivalents 0.0400
_diffrn_reflns_av_sigmaI/netI 0.0360
_diffrn_reflns_limit_h_max 7
_diffrn_reflns_limit_h_min -7
_diffrn_reflns_limit_k_max 13
_diffrn_reflns_limit_k_min -11
_diffrn_reflns_limit_l_max 14
_diffrn_reflns_limit_l_min -14
_diffrn_reflns_number 6694
_diffrn_reflns_theta_full 27.50
_diffrn_reflns_theta_max 27.50
_diffrn_reflns_theta_min 1.78
_diffrn_standards_decay_% 0
_diffrn_standards_interval_count 0
_diffrn_standards_interval_time 0
_diffrn_standards_number 0
_exptl_absorpt_coefficient_mu 0.099
_exptl_absorpt_correction_type none
_exptl_crystal_colour colourless
_exptl_crystal_density_diffrn 1.323
_exptl_crystal_density_method 'not measured'
_exptl_crystal_description prism
_exptl_crystal_F_000 296
_exptl_crystal_size_max 0.35
_exptl_crystal_size_mid 0.15
_exptl_crystal_size_min 0.15
_refine_diff_density_max 0.123
_refine_diff_density_min -0.158
_refine_ls_extinction_method none
_refine_ls_goodness_of_fit_ref 1.004
_refine_ls_hydrogen_treatment mixed
_refine_ls_matrix_type full
_refine_ls_number_parameters 192
_refine_ls_number_reflns 1699
_refine_ls_number_restraints 3
_refine_ls_restrained_S_all 1.003
_refine_ls_R_factor_all 0.0513
_refine_ls_R_factor_gt 0.0383
_refine_ls_shift/su_max 0.001
_refine_ls_shift/su_mean 0.001
_refine_ls_structure_factor_coef Fsqd
_refine_ls_weighting_details 'calc w=1/[\s^2^(Fo^2^)+(0.0603P)^2^] where P=(Fo^2^+2Fc^2^)/3'
_refine_ls_weighting_scheme calc
_refine_ls_wR_factor_gt 0.0926
_refine_ls_wR_factor_ref 0.1015
_reflns_number_gt 1338
_reflns_number_total 1699
_reflns_threshold_expression I>2\s(I)
_cod_data_source_file bt5194.cif
_cod_data_source_block I
_cod_original_sg_symbol_H-M 'P 21'
_cod_database_code 2225181
_cod_database_fobs_code 2225181

loop_
_symmetry_equiv_pos_as_xyz
'x, y, z'
'-x, y+1/2, -z'

loop_
_atom_site_type_symbol
_atom_site_label
_atom_site_fract_x
_atom_site_fract_y
_atom_site_fract_z
_atom_site_U_iso_or_equiv
_atom_site_adp_type
_atom_site_calc_flag
_atom_site_refinement_flags
_atom_site_occupancy
_atom_site_disorder_assembly
_atom_site_disorder_group
O O1 1.4383(3) 0.50000(16) 0.83522(15) 0.0436(4) Uani d . 1 . .
O O2 1.7272(3) 0.51296(19) 0.96204(18) 0.0592(5) Uani d . 1 . .
O O3 0.8098(4) 0.4410(2) 0.57958(18) 0.0677(6) Uani d . 1 . .
O O4 1.0213(3) 0.30444(18) 0.91374(15) 0.0500(5) Uani d D 1 . .
O O5 1.1435(3) 0.06759(16) 0.79342(17) 0.0490(4) Uani d D 1 . .
C C1 1.5866(4) 0.5712(3) 0.9034(2) 0.0461(6) Uani d . 1 . .
C C2 1.5618(5) 0.7069(3) 0.8999(3) 0.0553(7) Uani d . 1 . .
H H2 1.6632 0.7576 0.9436 0.066 Uiso calc R 1 . .
C C3 1.3954(5) 0.7612(3) 0.8350(3) 0.0567(7) Uani d . 1 . .
H H3 1.3813 0.8493 0.8345 0.068 Uiso calc R 1 . .
C C4 1.2374(5) 0.6858(2) 0.7657(2) 0.0476(6) Uani d . 1 . .
C C5 1.0585(5) 0.7350(3) 0.6972(3) 0.0596(8) Uani d . 1 . .
H H5A 1.0373 0.8226 0.6939 0.071 Uiso calc R 1 . .
C C6 0.9124(5) 0.6572(3) 0.6344(3) 0.0610(8) Uani d . 1 . .
H H6 0.7931 0.6918 0.5888 0.073 Uiso calc R 1 . .
C C7 0.9433(5) 0.5268(3) 0.6391(2) 0.0513(7) Uani d . 1 . .
C C8 1.1185(4) 0.4708(2) 0.7080(2) 0.0415(5) Uani d . 1 . .
C C9 1.2625(4) 0.5534(2) 0.7693(2) 0.0400(5) Uani d . 1 . .
C C10 0.6251(5) 0.4863(4) 0.5056(3) 0.0792(11) Uani d . 1 . .
H H10A 0.5429 0.4153 0.4723 0.119 Uiso calc R 1 . .
H H10B 0.6864 0.5372 0.4442 0.119 Uiso calc R 1 . .
H H10C 0.5222 0.5367 0.5507 0.119 Uiso calc R 1 . .
C C11 1.1382(4) 0.3280(2) 0.7160(2) 0.0419(5) Uani d . 1 . .
H H11A 1.2906 0.3052 0.7459 0.050 Uiso calc R 1 . .
H H11B 1.1181 0.2912 0.6387 0.050 Uiso calc R 1 . .
C C12 0.9563(4) 0.2742(2) 0.79647(19) 0.0388(5) Uani d . 1 . .
H H12 0.8090 0.3159 0.7777 0.047 Uiso calc R 1 . .
C C13 0.9231(4) 0.1295(2) 0.7838(2) 0.0406(5) Uani d . 1 . .
C C14 0.7685(5) 0.0804(3) 0.8780(3) 0.0628(8) Uani d . 1 . .
H H14A 0.7520 -0.0100 0.8704 0.094 Uiso calc R 1 . .
H H14B 0.6199 0.1200 0.8700 0.094 Uiso calc R 1 . .
H H14C 0.8354 0.1002 0.9534 0.094 Uiso calc R 1 . .
C C15 0.8225(5) 0.0987(3) 0.6642(3) 0.0628(8) Uani d . 1 . .
H H15A 0.7866 0.0096 0.6600 0.094 Uiso calc R 1 . .
H H15B 0.9324 0.1193 0.6059 0.094 Uiso calc R 1 . .
H H15C 0.6846 0.1474 0.6505 0.094 Uiso calc R 1 . .
H H4 0.935(6) 0.363(3) 0.937(4) 0.119(17) Uiso d D 1 . .
H H5 1.183(6) 0.068(4) 0.8650(12) 0.089(12) Uiso d D 1 . .

loop_
_atom_site_aniso_label
_atom_site_aniso_U_11
_atom_site_aniso_U_22
_atom_site_aniso_U_33
_atom_site_aniso_U_12
_atom_site_aniso_U_13
_atom_site_aniso_U_23
O1 0.0453(9) 0.0336(9) 0.0515(10) 0.0040(7) -0.0063(7) -0.0039(7)
O2 0.0526(10) 0.0556(12) 0.0683(12) 0.0103(9) -0.0159(9) -0.0154(10)
O3 0.0719(13) 0.0715(15) 0.0581(12) -0.0035(11) -0.0275(10) 0.0085(11)
O4 0.0630(11) 0.0466(11) 0.0400(9) 0.0096(9) -0.0081(8) -0.0065(8)
O5 0.0460(9) 0.0389(10) 0.0616(12) 0.0071(7) -0.0058(8) -0.0042(9)
C1 0.0428(12) 0.0441(15) 0.0512(14) 0.0015(11) -0.0013(11) -0.0098(12)
C2 0.0581(15) 0.0403(15) 0.0676(18) -0.0087(12) -0.0002(14) -0.0088(13)
C3 0.0722(17) 0.0299(13) 0.0683(18) -0.0035(13) 0.0078(15) -0.0034(12)
C4 0.0567(14) 0.0356(14) 0.0508(15) 0.0018(12) 0.0047(12) 0.0054(12)
C5 0.0716(18) 0.0427(16) 0.0645(18) 0.0122(14) 0.0013(15) 0.0140(14)
C6 0.0656(17) 0.0572(19) 0.0599(17) 0.0137(14) -0.0073(14) 0.0186(15)
C7 0.0573(15) 0.0544(17) 0.0416(14) 0.0014(13) -0.0065(12) 0.0098(13)
C8 0.0475(12) 0.0371(12) 0.0398(13) 0.0011(10) -0.0002(10) 0.0037(10)
C9 0.0450(12) 0.0345(13) 0.0406(13) 0.0035(10) 0.0023(10) 0.0042(10)
C10 0.0586(16) 0.114(3) 0.0636(19) 0.001(2) -0.0203(15) 0.016(2)
C11 0.0447(12) 0.0353(12) 0.0455(13) -0.0001(10) -0.0016(10) -0.0042(11)
C12 0.0402(10) 0.0373(12) 0.0384(12) 0.0051(10) -0.0072(9) -0.0023(10)
C13 0.0373(10) 0.0343(12) 0.0499(13) -0.0004(10) -0.0055(9) -0.0011(11)
C14 0.0524(15) 0.0546(17) 0.082(2) -0.0116(13) 0.0071(14) 0.0101(16)
C15 0.0668(17) 0.0530(17) 0.0672(18) -0.0063(14) -0.0239(14) -0.0130(15)

loop_
_atom_type_symbol
_atom_type_description
_atom_type_scat_dispersion_real
_atom_type_scat_dispersion_imag
_atom_type_scat_source
C C 0.0033 0.0000 'International Tables Vol C Tables 4.2.6.8 and 6.1.1.4'
H H 0.0000 0.0000 'International Tables Vol C Tables 4.2.6.8 and 6.1.1.4'
O O 0.0106 0.0000 'International Tables Vol C Tables 4.2.6.8 and 6.1.1.4'

loop_
_geom_angle_atom_site_label_1
_geom_angle_atom_site_label_2
_geom_angle_atom_site_label_3
_geom_angle_site_symmetry_1
_geom_angle_site_symmetry_3
_geom_angle
_geom_angle_publ_flag
C1 O1 C9 . . 122.44(19) ?
C7 O3 C10 . . 118.9(3) ?
C12 O4 H4 . . 109(3) ?
C13 O5 H5 . . 107(3) ?
O2 C1 O1 . . 116.4(2) ?
O2 C1 C2 . . 125.8(3) ?
O1 C1 C2 . . 117.9(2) ?
C3 C2 C1 . . 120.8(3) ?
C3 C2 H2 . . 119.6 ?
C1 C2 H2 . . 119.6 ?
C2 C3 C4 . . 121.0(2) ?
C2 C3 H3 . . 119.5 ?
C4 C3 H3 . . 119.5 ?
C5 C4 C9 . . 117.6(3) ?
C5 C4 C3 . . 124.4(3) ?
C9 C4 C3 . . 118.0(2) ?
C6 C5 C4 . . 121.3(3) ?
C6 C5 H5A . . 119.3 ?
C4 C5 H5A . . 119.3 ?
C5 C6 C7 . . 119.6(3) ?
C5 C6 H6 . . 120.2 ?
C7 C6 H6 . . 120.2 ?
O3 C7 C6 . . 124.5(2) ?
O3 C7 C8 . . 113.5(2) ?
C6 C7 C8 . . 122.0(3) ?
C9 C8 C7 . . 116.2(2) ?
C9 C8 C11 . . 123.4(2) ?
C7 C8 C11 . . 120.4(2) ?
O1 C9 C8 . . 116.90(19) ?
O1 C9 C4 . . 119.8(2) ?
C8 C9 C4 . . 123.3(2) ?
O3 C10 H10A . . 109.5 ?
O3 C10 H10B . . 109.5 ?
H10A C10 H10B . . 109.5 ?
O3 C10 H10C . . 109.5 ?
H10A C10 H10C . . 109.5 ?
H10B C10 H10C . . 109.5 ?
C8 C11 C12 . . 110.6(2) ?
C8 C11 H11A . . 109.5 ?
C12 C11 H11A . . 109.5 ?
C8 C11 H11B . . 109.5 ?
C12 C11 H11B . . 109.5 ?
H11A C11 H11B . . 108.1 ?
O4 C12 C11 . . 108.45(18) ?
O4 C12 C13 . . 109.84(19) ?
C11 C12 C13 . . 113.30(19) ?
O4 C12 H12 . . 108.4 ?
C11 C12 H12 . . 108.4 ?
C13 C12 H12 . . 108.4 ?
O5 C13 C15 . . 107.1(2) ?
O5 C13 C14 . . 109.6(2) ?
C15 C13 C14 . . 110.5(2) ?
O5 C13 C12 . . 109.36(17) ?
C15 C13 C12 . . 110.0(2) ?
C14 C13 C12 . . 110.2(2) ?
C13 C14 H14A . . 109.5 ?
C13 C14 H14B . . 109.5 ?
H14A C14 H14B . . 109.5 ?
C13 C14 H14C . . 109.5 ?
H14A C14 H14C . . 109.5 ?
H14B C14 H14C . . 109.5 ?
C13 C15 H15A . . 109.5 ?
C13 C15 H15B . . 109.5 ?
H15A C15 H15B . . 109.5 ?
C13 C15 H15C . . 109.5 ?
H15A C15 H15C . . 109.5 ?
H15B C15 H15C . . 109.5 ?

loop_
_geom_bond_atom_site_label_1
_geom_bond_atom_site_label_2
_geom_bond_site_symmetry_2
_geom_bond_distance
_geom_bond_publ_flag
O1 C1 . 1.369(3) ?
O1 C9 . 1.373(3) ?
O2 C1 . 1.209(3) ?
O3 C7 . 1.361(3) ?
O3 C10 . 1.430(3) ?
O4 C12 . 1.421(3) ?
O4 H4 . 0.840(10) ?
O5 C13 . 1.437(3) ?
O5 H5 . 0.846(10) ?
C1 C2 . 1.434(4) ?
C2 C3 . 1.332(4) ?
C2 H2 . 0.9300 ?
C3 C4 . 1.434(4) ?
C3 H3 . 0.9300 ?
C4 C5 . 1.384(4) ?
C4 C9 . 1.401(3) ?
C5 C6 . 1.369(4) ?
C5 H5A . 0.9300 ?
C6 C7 . 1.383(4) ?
C6 H6 . 0.9300 ?
C7 C8 . 1.400(3) ?
C8 C9 . 1.383(3) ?
C8 C11 . 1.509(3) ?
C10 H10A . 0.9600 ?
C10 H10B . 0.9600 ?
C10 H10C . 0.9600 ?
C11 C12 . 1.529(3) ?
C11 H11A . 0.9700 ?
C11 H11B . 0.9700 ?
C12 C13 . 1.540(3) ?
C12 H12 . 0.9800 ?
C13 C15 . 1.510(4) ?
C13 C14 . 1.512(4) ?
C14 H14A . 0.9600 ?
C14 H14B . 0.9600 ?
C14 H14C . 0.9600 ?
C15 H15A . 0.9600 ?
C15 H15B . 0.9600 ?
C15 H15C . 0.9600 ?

loop_
_geom_hbond_atom_site_label_D
_geom_hbond_atom_site_label_H
_geom_hbond_atom_site_label_A
_geom_hbond_site_symmetry_A
_geom_hbond_distance_DH
_geom_hbond_distance_HA
_geom_hbond_distance_DA
_geom_hbond_angle_DHA
_geom_hbond_publ_flag
O4 H4 O2 1_455 0.840(10) 2.010(10) 2.842(3) 169(5) yes
O5 H5 O2 2_847 0.850(10) 2.12(2) 2.936(3) 163(4) yes

loop_
_geom_torsion_atom_site_label_1
_geom_torsion_atom_site_label_2
_geom_torsion_atom_site_label_3
_geom_torsion_atom_site_label_4
_geom_torsion_site_symmetry_1
_geom_torsion_site_symmetry_2
_geom_torsion_site_symmetry_3
_geom_torsion_site_symmetry_4
_geom_torsion
_geom_torsion_publ_flag
C9 O1 C1 O2 . . . . 176.4(2) ?
C9 O1 C1 C2 . . . . -3.2(4) ?
O2 C1 C2 C3 . . . . -177.7(3) ?
O1 C1 C2 C3 . . . . 1.9(4) ?
C1 C2 C3 C4 . . . . -0.6(5) ?
C2 C3 C4 C5 . . . . 179.2(3) ?
C2 C3 C4 C9 . . . . 0.5(4) ?
C9 C4 C5 C6 . . . . -0.6(4) ?
C3 C4 C5 C6 . . . . -179.2(3) ?
C4 C5 C6 C7 . . . . 0.0(5) ?
C10 O3 C7 C6 . . . . 0.6(4) ?
C10 O3 C7 C8 . . . . -179.7(2) ?
C5 C6 C7 O3 . . . . -179.4(3) ?
C5 C6 C7 C8 . . . . 1.0(5) ?
O3 C7 C8 C9 . . . . 179.0(2) ?
C6 C7 C8 C9 . . . . -1.3(4) ?
O3 C7 C8 C11 . . . . -3.1(4) ?
C6 C7 C8 C11 . . . . 176.6(3) ?
C1 O1 C9 C8 . . . . -177.4(2) ?
C1 O1 C9 C4 . . . . 3.2(3) ?
C7 C8 C9 O1 . . . . -178.6(2) ?
C11 C8 C9 O1 . . . . 3.6(3) ?
C7 C8 C9 C4 . . . . 0.8(4) ?
C11 C8 C9 C4 . . . . -177.1(3) ?
C5 C4 C9 O1 . . . . 179.5(2) ?
C3 C4 C9 O1 . . . . -1.8(4) ?
C5 C4 C9 C8 . . . . 0.1(4) ?
C3 C4 C9 C8 . . . . 178.9(2) ?
C9 C8 C11 C12 . . . . 101.1(3) ?
C7 C8 C11 C12 . . . . -76.7(3) ?
C8 C11 C12 O4 . . . . -73.0(2) ?
C8 C11 C12 C13 . . . . 164.76(19) ?
O4 C12 C13 O5 . . . . -70.5(2) ?
C11 C12 C13 O5 . . . . 51.0(2) ?
O4 C12 C13 C15 . . . . 172.2(2) ?
C11 C12 C13 C15 . . . . -66.4(3) ?
O4 C12 C13 C14 . . . . 50.0(2) ?
C11 C12 C13 C14 . . . . 171.5(2) ?

loop_
_cod_related_entry_id
_cod_related_entry_database
_cod_related_entry_code
1 ChemSpider 24744504
